data_7062772
loop_
_publ_author_name
'Li, Qiaoli'
'Li, Shenshen'
'Xiao, Jijun'

_publ_section_title
;
 Exploring high-energy and low-sensitivity energetic compounds based on
 experiments and DFT studies
;
_journal_issue 42
_journal_name_full 'New Journal of Chemistry'
_journal_page_first 19523
_journal_page_last 19528
_journal_paper_doi 10.1039/D3NJ03514J
_journal_volume 47
_journal_year 2023
_chemical_formula_moiety '0.5(H4 O2), C4 N14, 2(H5 N2)'
_chemical_formula_sum 'C4 H12 N18 O'
_chemical_formula_weight 328.32
_space_group_crystal_system monoclinic
_space_group_IT_number 15
_space_group_name_Hall '-C 2yc'
_space_group_name_H-M_alt 'C 1 2/c 1'
_atom_sites_solution_hydrogens mixed
_atom_sites_solution_primary iterative
_audit_creation_date 2022-08-26
_audit_creation_method
;
Olex2 1.5
(compiled 2022.04.07 svn.rca3783a0 for OlexSys, GUI svn.r6498)
;
_audit_update_record
;
2023-09-21 deposited with the CCDC.	2023-09-25 downloaded from the CCDC.
;
_cell_angle_alpha 90
_cell_angle_beta 93.365(4)
_cell_angle_gamma 90
_cell_formula_units_Z 4
_cell_length_a 23.1895(12)
_cell_length_b 3.6111(2)
_cell_length_c 16.0327(9)
_cell_measurement_reflns_used 805
_cell_measurement_temperature 193.00
_cell_measurement_theta_max 68.612
_cell_measurement_theta_min 3.819
_cell_volume 1340.26(13)
_computing_cell_refinement 'SAINT V8.40B (?, 2016)'
_computing_data_collection 'SAINT V8.40B (?, 2016)'
_computing_data_reduction 'SAINT V8.40B (?, 2016)'
_computing_molecular_graphics 'Olex2 1.5 (Dolomanov et al., 2009)'
_computing_publication_material 'Olex2 1.5 (Dolomanov et al., 2009)'
_computing_structure_refinement 'XL  (Sheldrick, 2008)'
_computing_structure_solution 'olex2.solve 1.5 (Bourhis et al., 2015)'
_diffrn_ambient_temperature 193.00
_diffrn_measured_fraction_theta_full 0.996
_diffrn_measured_fraction_theta_max 0.990
_diffrn_measurement_device_type 'Bruker APEX-II CCD'
_diffrn_measurement_method '\f and \w scans'
_diffrn_radiation_type CuK\a
_diffrn_radiation_wavelength 1.54178
_diffrn_reflns_av_R_equivalents 0.0708
_diffrn_reflns_av_unetI/netI 0.0675
_diffrn_reflns_Laue_measured_fraction_full 0.996
_diffrn_reflns_Laue_measured_fraction_max 0.990
_diffrn_reflns_limit_h_max 27
_diffrn_reflns_limit_h_min -28
_diffrn_reflns_limit_k_max 4
_diffrn_reflns_limit_k_min -4
_diffrn_reflns_limit_l_max 19
_diffrn_reflns_limit_l_min -14
_diffrn_reflns_number 4691
_diffrn_reflns_point_group_measured_fraction_full 0.996
_diffrn_reflns_point_group_measured_fraction_max 0.990
_diffrn_reflns_theta_full 67.679
_diffrn_reflns_theta_max 68.707
_diffrn_reflns_theta_min 3.819
_diffrn_source_current 1.1
_diffrn_source_power 0.05500000000000001
_diffrn_source_voltage 50.0
_diffrn_standards_number 0
_exptl_absorpt_coefficient_mu 1.130
_exptl_absorpt_correction_T_max 0.8643
_exptl_absorpt_correction_T_min 0.6362
_exptl_absorpt_correction_type multi-scan
_exptl_absorpt_process_details
;
SADABS-2016/2 (Bruker,2016/2) was used for absorption correction.
wR2(int) was 0.1552 before and 0.0691 after correction.
The Ratio of minimum to maximum transmission is 0.7361.
The \l/2 correction factor is Not present.
;
_exptl_crystal_colour YELLOW
_exptl_crystal_density_diffrn 1.627
_exptl_crystal_description block
_exptl_crystal_F_000 680
_exptl_crystal_size_max 0.13
_exptl_crystal_size_mid 0.11
_exptl_crystal_size_min 0.1
_refine_diff_density_max 0.532
_refine_diff_density_min -0.399
_refine_diff_density_rms 0.093
_refine_ls_extinction_method none
_refine_ls_goodness_of_fit_ref 1.065
_refine_ls_hydrogen_treatment mixed
_refine_ls_matrix_type full
_refine_ls_number_parameters 115
_refine_ls_number_reflns 1238
_refine_ls_number_restraints 0
_refine_ls_restrained_S_all 1.065
_refine_ls_R_factor_all 0.0840
_refine_ls_R_factor_gt 0.0633
_refine_ls_shift/su_max 0.000
_refine_ls_shift/su_mean 0.000
_refine_ls_structure_factor_coef Fsqd
_refine_ls_weighting_details 'w=1/[\s^2^(Fo^2^)+(0.1136P)^2^] where P=(Fo^2^+2Fc^2^)/3'
_refine_ls_weighting_scheme calc
_refine_ls_wR_factor_gt 0.1614
_refine_ls_wR_factor_ref 0.1808
_reflns_Friedel_coverage 0.000
_reflns_number_gt 920
_reflns_number_total 1238
_reflns_threshold_expression 'I > 2\s(I)'
_cod_data_source_file d3nj03514j2.cif
_cod_data_source_block cu_20220826_zh_nlg_lcj_jingyan
_cod_depositor_comments 'Adding full bibliography for 7062772.cif.'
_cod_database_code 7062772
_shelx_shelxl_version_number 2018/3
_shelx_space_group_comment
;
The symmetry employed for this shelxl refinement is uniquely defined
by the following loop, which should always be used as a source of
symmetry information in preference to the above space-group names.
They are only intended as comments.
;
_shelx_estimated_absorpt_t_max 0.895
_shelx_estimated_absorpt_t_min 0.867
_olex2_refinement_description
;
1. Fixed Uiso
 At 1.2 times of:
  All N(H,H) groups, All N(H,H,H) groups
 At 1.5 times of:
  All O(H,H) groups
2. Others
 Fixed Sof: H1A(0.5) H1B(0.5)
3.a Free rotating group:
 O1(H1A,H1B)
3.b Idealised Me refined as rotating group:
 N9(H9A,H9B,H9C)
;
_olex2_submission_special_instructions 'No special instructions were received'

loop_
_space_group_symop_operation_xyz
'x, y, z'
'-x, y, -z+1/2'
'x+1/2, y+1/2, z'
'-x+1/2, y+1/2, -z+1/2'
'-x, -y, -z'
'x, -y, z-1/2'
'-x+1/2, -y+1/2, -z'
'x+1/2, -y+1/2, z-1/2'

loop_
_atom_site_label
_atom_site_type_symbol
_atom_site_fract_x
_atom_site_fract_y
_atom_site_fract_z
_atom_site_U_iso_or_equiv
_atom_site_adp_type
_atom_site_occupancy
_atom_site_site_symmetry_order
_atom_site_calc_flag
_atom_site_refinement_flags_posn
_atom_site_refinement_flags_adp
_atom_site_refinement_flags_occupancy
_atom_site_disorder_assembly
_atom_site_disorder_group
O1 O 0.500000 1.2104(7) 0.250000 0.0287(7) Uani 1 2 d GS T P . .
H1A H 0.530375 1.323209 0.271911 0.043 Uiso 0.5 1 d G U P . .
H1B H 0.480986 1.381723 0.221930 0.043 Uiso 0.5 1 d G U P . .
N1 N 0.50391(9) 0.4929(6) 0.46118(15) 0.0233(6) Uani 1 1 d . . . . .
C1 C 0.55780(11) 0.6266(7) 0.44108(17) 0.0218(6) Uani 1 1 d . . . . .
C2 C 0.63975(12) 0.8466(7) 0.43855(19) 0.0272(7) Uani 1 1 d . . . . .
N2 N 0.59958(10) 0.7808(6) 0.49328(15) 0.0251(6) Uani 1 1 d . . . . .
N3 N 0.57175(10) 0.6037(6) 0.36197(15) 0.0265(6) Uani 1 1 d . . . . .
N4 N 0.62608(10) 0.7469(6) 0.35932(16) 0.0298(6) Uani 1 1 d . . . . .
N5 N 0.69299(11) 1.0076(7) 0.46474(18) 0.0351(7) Uani 1 1 d . . . . .
N6 N 0.72492(12) 1.0692(7) 0.4063(2) 0.0411(8) Uani 1 1 d . . . . .
N7 N 0.75814(14) 1.1399(10) 0.3590(2) 0.0563(9) Uani 1 1 d . . . . .
N8 N 0.62821(11) 1.1754(7) 0.19248(19) 0.0298(6) Uani 1 1 d . . . . .
H8A H 0.6581(17) 1.129(10) 0.164(2) 0.036 Uiso 1 1 d . U . . .
H8B H 0.6316(16) 1.117(10) 0.245(3) 0.036 Uiso 1 1 d . U . . .
N9 N 0.58620(10) 0.9209(6) 0.15533(16) 0.0279(6) Uani 1 1 d . . . . .
H9A H 0.581887 0.963026 0.099347 0.033 Uiso 1 1 calc R U . . .
H9B H 0.551730 0.954818 0.178588 0.033 Uiso 1 1 calc R U . . .
H9C H 0.598482 0.684333 0.164604 0.033 Uiso 1 1 calc R U . . .

loop_
_atom_site_aniso_label
_atom_site_aniso_U_11
_atom_site_aniso_U_22
_atom_site_aniso_U_33
_atom_site_aniso_U_23
_atom_site_aniso_U_13
_atom_site_aniso_U_12
O1 0.0282(14) 0.0327(14) 0.0248(16) 0.000 -0.0015(11) 0.000
N1 0.0254(11) 0.0218(10) 0.0229(12) 0.0010(9) 0.0021(10) 0.0014(8)
C1 0.0245(13) 0.0217(11) 0.0195(15) -0.0006(10) 0.0024(10) 0.0007(9)
C2 0.0246(13) 0.0236(12) 0.0334(17) 0.0029(11) 0.0013(11) -0.0002(10)
N2 0.0251(12) 0.0253(10) 0.0247(14) -0.0007(9) 0.0001(10) -0.0005(8)
N3 0.0279(12) 0.0291(11) 0.0229(14) 0.0017(10) 0.0038(10) -0.0025(9)
N4 0.0283(13) 0.0306(11) 0.0307(15) 0.0019(10) 0.0042(10) -0.0010(9)
N5 0.0280(13) 0.0422(14) 0.0353(17) -0.0020(12) 0.0021(12) -0.0062(11)
N6 0.0324(14) 0.0411(14) 0.050(2) -0.0011(13) 0.0015(14) -0.0046(11)
N7 0.0400(17) 0.070(2) 0.060(2) -0.0033(17) 0.0175(16) -0.0166(15)
N8 0.0314(13) 0.0313(12) 0.0267(15) -0.0017(11) 0.0028(11) -0.0033(10)
N9 0.0339(13) 0.0222(10) 0.0275(14) -0.0001(9) 0.0019(10) -0.0018(9)

loop_
_atom_type_symbol
_atom_type_description
_atom_type_scat_dispersion_real
_atom_type_scat_dispersion_imag
_atom_type_scat_source
C C 0.0181 0.0091 'International Tables Vol C Tables 4.2.6.8 and 6.1.1.4'
H H 0.0000 0.0000 'International Tables Vol C Tables 4.2.6.8 and 6.1.1.4'
N N 0.0311 0.0180 'International Tables Vol C Tables 4.2.6.8 and 6.1.1.4'
O O 0.0492 0.0322 'International Tables Vol C Tables 4.2.6.8 and 6.1.1.4'

loop_
_geom_angle_atom_site_label_1
_geom_angle_atom_site_label_2
_geom_angle_atom_site_label_3
_geom_angle
_geom_angle_site_symmetry_1
_geom_angle_site_symmetry_3
_geom_angle_publ_flag
H1A O1 H1A 124.1 . 2_655 ?
H1A O1 H1B 104.5 2_655 2_655 ?
H1A O1 H1B 23.6 . 2_655 ?
H1A O1 H1B 104.5 . . ?
H1B O1 H1A 23.6 . 2_655 ?
H1B O1 H1B 89.3 . 2_655 ?
N1 N1 C1 113.2(3) 5_666 . ?
N2 C1 N1 127.9(3) . . ?
N3 C1 N1 118.0(2) . . ?
N3 C1 N2 114.0(2) . . ?
N2 C2 N4 116.0(2) . . ?
N2 C2 N5 120.7(3) . . ?
N4 C2 N5 123.3(3) . . ?
C2 N2 C1 99.6(2) . . ?
C1 N3 N4 106.4(2) . . ?
C2 N4 N3 103.9(2) . . ?
N6 N5 C2 113.5(3) . . ?
N7 N6 N5 172.9(3) . . ?
H8A N8 H8B 115(3) . . ?
N9 N8 H8A 102(2) . . ?
N9 N8 H8B 105(2) . . ?
N8 N9 H9A 109.5 . . ?
N8 N9 H9B 109.5 . . ?
N8 N9 H9C 109.5 . . ?
H9A N9 H9B 109.5 . . ?
H9A N9 H9C 109.5 . . ?
H9B N9 H9C 109.5 . . ?

loop_
_geom_bond_atom_site_label_1
_geom_bond_atom_site_label_2
_geom_bond_distance
_geom_bond_site_symmetry_2
_geom_bond_publ_flag
O1 H1A 0.8698 . ?
O1 H1A 0.87(6) 2_655 ?
O1 H1B 0.87(10) 2_655 ?
O1 H1B 0.8698 . ?
N1 N1 1.269(5) 5_666 ?
N1 C1 1.395(3) . ?
C1 N2 1.362(3) . ?
C1 N3 1.330(4) . ?
C2 N2 1.338(4) . ?
C2 N4 1.340(4) . ?
C2 N5 1.406(4) . ?
N3 N4 1.365(3) . ?
N5 N6 1.248(4) . ?
N6 N7 1.141(4) . ?
N8 H8A 0.86(4) . ?
N8 H8B 0.87(4) . ?
N8 N9 1.442(3) . ?
N9 H9A 0.9100 . ?
N9 H9B 0.9100 . ?
N9 H9C 0.9100 . ?

loop_
_geom_torsion_atom_site_label_1
_geom_torsion_atom_site_label_2
_geom_torsion_atom_site_label_3
_geom_torsion_atom_site_label_4
_geom_torsion
_geom_torsion_site_symmetry_1
_geom_torsion_site_symmetry_2
_geom_torsion_site_symmetry_3
_geom_torsion_site_symmetry_4
_geom_torsion_publ_flag
N1 N1 C1 N2 -3.6(4) 5_666 . . . ?
N1 N1 C1 N3 176.1(3) 5_666 . . . ?
N1 C1 N2 C2 179.4(2) . . . . ?
N1 C1 N3 N4 -179.3(2) . . . . ?
C1 N3 N4 C2 -0.4(3) . . . . ?
N2 C1 N3 N4 0.4(3) . . . . ?
N2 C2 N4 N3 0.3(3) . . . . ?
N2 C2 N5 N6 -176.6(3) . . . . ?
N3 C1 N2 C2 -0.2(3) . . . . ?
N4 C2 N2 C1 -0.1(3) . . . . ?
N4 C2 N5 N6 4.1(4) . . . . ?
N5 C2 N2 C1 -179.4(2) . . . . ?
N5 C2 N4 N3 179.6(2) . . . . ?
